data_1566642
loop_
_publ_author_name
'Kuhs, W. F.'
'Finney, J. L.'
'Vettier, C.'
'Bliss, D. V.'

_publ_section_title
;
 Structure and hydrogen ordering in ices VI, VII, and VIII by neutron
 powder diffraction
;
_journal_name_full 'Journal of Chemical Physics'
_journal_page_first 3612
_journal_volume 81
_journal_year 1984
_chemical_formula_sum 'D2 O'
_chemical_name_systematic 'Ice VII'
_space_group_IT_number 224
_space_group_name_Hall '-P 4bc 2bc 3'
_space_group_name_H-M_alt 'P n -3 m :2'
_symmetry_cell_setting cubic
_symmetry_Int_Tables_number 224
_symmetry_space_group_name_H-M 'P n -3 m :2'
_cell_angle_alpha 90
_cell_angle_beta 90
_cell_angle_gamma 90
_cell_formula_units_Z 2
_cell_length_a 3.344(2)
_cell_length_b 3.344
_cell_length_c 3.344
_cell_volume 37.39(2)
_refine_ls_R_factor_all 0.033
_cod_data_source_file iceVII_Kuhs1984.cif
_cod_data_source_block iceVII_Kuhs1984
_cod_original_cell_volume 37.39
_cod_original_sg_symbol_H-M 'P n -3 m Z'
_cod_original_formula_sum 'D2 O1'
_cod_database_code 1566642

loop_
_symmetry_equiv_pos_site_id
_symmetry_equiv_pos_as_xyz
1 '-y, x+1/2, z+1/2'
2 'y+1/2, x+1/2, -z'
3 'y+1/2, -x, z+1/2'
4 '-y, -x, -z'
5 '-z, x+1/2, y+1/2'
6 'z+1/2, x+1/2, -y'
7 'z+1/2, -x, y+1/2'
8 '-z, -x, -y'
9 'z+1/2, -y, x+1/2'
10 '-z, y+1/2, x+1/2'
11 'z+1/2, y+1/2, -x'
12 '-z, -y, -x'
13 'y+1/2, -z, x+1/2'
14 '-y, z+1/2, x+1/2'
15 'y+1/2, z+1/2, -x'
16 '-y, -z, -x'
17 'x+1/2, z+1/2, -y'
18 'x+1/2, -z, y+1/2'
19 '-x, z+1/2, y+1/2'
20 '-x, -z, -y'
21 'x+1/2, y+1/2, -z'
22 'x+1/2, -y, z+1/2'
23 '-x, y+1/2, z+1/2'
24 '-x, -y, -z'
25 'y, -x+1/2, -z+1/2'
26 '-y+1/2, -x+1/2, z'
27 '-y+1/2, x, -z+1/2'
28 'y, x, z'
29 'z, -x+1/2, -y+1/2'
30 '-z+1/2, -x+1/2, y'
31 '-z+1/2, x, -y+1/2'
32 'z, x, y'
33 '-z+1/2, y, -x+1/2'
34 'z, -y+1/2, -x+1/2'
35 '-z+1/2, -y+1/2, x'
36 'z, y, x'
37 '-y+1/2, z, -x+1/2'
38 'y, -z+1/2, -x+1/2'
39 '-y+1/2, -z+1/2, x'
40 'y, z, x'
41 '-x+1/2, -z+1/2, y'
42 '-x+1/2, z, -y+1/2'
43 'x, -z+1/2, -y+1/2'
44 'x, z, y'
45 '-x+1/2, -y+1/2, z'
46 '-x+1/2, y, -z+1/2'
47 'x, -y+1/2, -z+1/2'
48 'x, y, z'

loop_
_atom_site_label
_atom_site_type_symbol
_atom_site_fract_x
_atom_site_fract_y
_atom_site_fract_z
D1 D1+ 0.408 0.408 0.408
O1 O2- 0.25 0.25 0.25

loop_
_citation_id
_citation_doi
_citation_year
1 10.1063/1.448109 1984
